data_7203393
loop_
_publ_author_name
'Braga, Dario'
'Cadoni, Marcella'
'Grepioni, Fabrizia'
'Maini, Lucia'
'Rubini, Katia'

_publ_section_title
;
 Gas?solid reactions between the different polymorphic modifications of
 barbituric acid and amines
;
_journal_issue 10
_journal_name_full CrystEngComm
_journal_page_first 756
_journal_paper_doi 10.1039/b603910c
_journal_volume 8
_journal_year 2006
_chemical_formula_sum 'C4 H7 N3 O3'
_chemical_formula_weight 145.13
_chemical_name_systematic
;
?
;
_space_group_IT_number 14
_symmetry_cell_setting monoclinic
_symmetry_space_group_name_Hall '-P 2yn'
_symmetry_space_group_name_H-M 'P 1 21/n 1'
_atom_sites_solution_hydrogens geom
_atom_sites_solution_primary direct
_atom_sites_solution_secondary difmap
_audit_creation_method SHELXL-97
_cell_angle_alpha 90.00
_cell_angle_beta 96.15(3)
_cell_angle_gamma 90.00
_cell_formula_units_Z 4
_cell_length_a 10.713(3)
_cell_length_b 3.858(2)
_cell_length_c 14.347(5)
_cell_measurement_reflns_used 25
_cell_measurement_temperature 293(2)
_cell_measurement_theta_max 10
_cell_measurement_theta_min 8
_cell_volume 589.6(4)
_computing_cell_refinement 'Enraf Nonius software'
_computing_data_collection 'Enraf Nonius software'
_computing_data_reduction wingx
_computing_molecular_graphics schakal
_computing_publication_material wingX
_computing_structure_refinement 'SHELXL-97 (Sheldrick, 1997)'
_computing_structure_solution 'SHELXS-97 (Sheldrick, 1990)'
_diffrn_ambient_temperature 293(2)
_diffrn_measured_fraction_theta_full 0.993
_diffrn_measured_fraction_theta_max 0.993
_diffrn_measurement_device_type scintillation
_diffrn_measurement_method 'omega-two theta'
_diffrn_radiation_monochromator graphite
_diffrn_radiation_source 'fine-focus sealed tube'
_diffrn_radiation_type MoK\a
_diffrn_radiation_wavelength 0.71073
_diffrn_reflns_av_R_equivalents 0.0268
_diffrn_reflns_av_sigmaI/netI 0.0388
_diffrn_reflns_limit_h_max 12
_diffrn_reflns_limit_h_min -12
_diffrn_reflns_limit_k_max 4
_diffrn_reflns_limit_k_min 0
_diffrn_reflns_limit_l_max 17
_diffrn_reflns_limit_l_min 0
_diffrn_reflns_number 1202
_diffrn_reflns_theta_full 24.98
_diffrn_reflns_theta_max 24.98
_diffrn_reflns_theta_min 3.83
_exptl_absorpt_coefficient_mu 0.140
_exptl_absorpt_correction_T_max 1.00
_exptl_absorpt_correction_T_min 0.81
_exptl_absorpt_correction_type psi-scan
_exptl_crystal_colour 'light pink'
_exptl_crystal_density_diffrn 1.635
_exptl_crystal_density_method 'not measured'
_exptl_crystal_description prism
_exptl_crystal_F_000 304
_exptl_crystal_size_max 0.2
_exptl_crystal_size_mid 0.13
_exptl_crystal_size_min 0.1
_refine_diff_density_max 0.267
_refine_diff_density_min -0.248
_refine_diff_density_rms 0.056
_refine_ls_extinction_coef 0.020(8)
_refine_ls_extinction_expression Fc^*^=kFc[1+0.001xFc^2^\l^3^/sin(2\q)]^-1/4^
_refine_ls_extinction_method SHELXL
_refine_ls_goodness_of_fit_ref 1.031
_refine_ls_hydrogen_treatment mixed
_refine_ls_matrix_type full
_refine_ls_number_parameters 120
_refine_ls_number_reflns 1039
_refine_ls_number_restraints 0
_refine_ls_restrained_S_all 1.031
_refine_ls_R_factor_all 0.0751
_refine_ls_R_factor_gt 0.0389
_refine_ls_shift/su_max 0.000
_refine_ls_shift/su_mean 0.000
_refine_ls_structure_factor_coef Fsqd
_refine_ls_weighting_details 'calc w=1/[\s^2^(Fo^2^)+(0.0729P)^2^+0.0000P] where P=(Fo^2^+2Fc^2^)/3'
_refine_ls_weighting_scheme calc
_refine_ls_wR_factor_gt 0.0974
_refine_ls_wR_factor_ref 0.1145
_reflns_number_gt 704
_reflns_number_total 1039
_reflns_threshold_expression >2sigma(I)
_cod_data_source_file b603910c.txt
_cod_data_source_block fab_1a
_cod_depositor_comments
;
The following automatic conversions were performed:
'_symmetry_cell_setting' value 'Monoclinic' changed to 'monoclinic'
according to '/home/saulius/struct/CIF-dictionaries/cif_core.dic'
dictionary named 'cif_core.dic' version 2.4.1 from
2010-06-29.

'_exptl_absorpt_correction_type' value 'Psi-scan' changed to
'psi-scan' according to
'/home/saulius/struct/CIF-dictionaries/cif_core.dic' dictionary named
'cif_core.dic' version 2.4.1 from 2010-06-29.

Automatic conversion script
Id: cif_fix_enum 1527 2010-12-29 10:47:43Z saulius 
;
_cod_original_sg_symbol_H-M P2(1)/n
_cod_database_code 7203393

loop_
_symmetry_equiv_pos_as_xyz
'x, y, z'
'-x+1/2, y+1/2, -z+1/2'
'-x, -y, -z'
'x-1/2, -y-1/2, z-1/2'

loop_
_atom_site_label
_atom_site_type_symbol
_atom_site_fract_x
_atom_site_fract_y
_atom_site_fract_z
_atom_site_U_iso_or_equiv
_atom_site_adp_type
_atom_site_occupancy
_atom_site_symmetry_multiplicity
_atom_site_calc_flag
_atom_site_refinement_flags
_atom_site_disorder_assembly
_atom_site_disorder_group
C1 C 0.3149(2) 0.4978(6) 0.38776(17) 0.0210(5) Uani 1 1 d . . .
O1 O 0.38459(15) 0.5850(5) 0.32584(12) 0.0295(5) Uani 1 1 d . . .
N1 N 0.20785(18) 0.3054(5) 0.35743(14) 0.0221(5) Uani 1 1 d . . .
H1 H 0.196(3) 0.243(8) 0.298(2) 0.037(8) Uiso 1 1 d . . .
C2 C 0.1232(2) 0.1911(6) 0.41417(16) 0.0195(5) Uani 1 1 d . . .
O2 O 0.03001(15) 0.0173(4) 0.38270(11) 0.0285(5) Uani 1 1 d . . .
N2 N 0.14404(18) 0.2807(5) 0.50533(14) 0.0216(5) Uani 1 1 d . . .
H2 H 0.091(2) 0.204(7) 0.5439(18) 0.020(6) Uiso 1 1 d . . .
C3 C 0.2479(2) 0.4690(6) 0.54401(16) 0.0220(6) Uani 1 1 d . . .
O3 O 0.25455(16) 0.5248(5) 0.63098(11) 0.0312(5) Uani 1 1 d . . .
C4 C 0.3333(2) 0.5755(7) 0.48312(17) 0.0246(6) Uani 1 1 d . . .
H4 H 0.409(3) 0.723(8) 0.5087(19) 0.043(8) Uiso 1 1 d . . .
N3 N 0.4287(2) 0.9402(7) 0.73152(17) 0.0274(6) Uani 1 1 d . . .
H5 H 0.386(3) 1.025(8) 0.777(2) 0.040(9) Uiso 1 1 d . . .
H6 H 0.471(3) 1.097(10) 0.699(2) 0.048(9) Uiso 1 1 d . . .
H7 H 0.485(4) 0.780(12) 0.756(3) 0.068(12) Uiso 1 1 d . . .
H8 H 0.368(3) 0.823(9) 0.689(2) 0.054(10) Uiso 1 1 d . . .

loop_
_atom_site_aniso_label
_atom_site_aniso_U_11
_atom_site_aniso_U_22
_atom_site_aniso_U_33
_atom_site_aniso_U_23
_atom_site_aniso_U_13
_atom_site_aniso_U_12
C1 0.0199(12) 0.0221(12) 0.0211(12) 0.0041(11) 0.0034(9) 0.0034(10)
O1 0.0273(9) 0.0377(11) 0.0246(10) 0.0023(8) 0.0075(7) -0.0061(8)
N1 0.0221(10) 0.0278(11) 0.0161(10) -0.0020(9) 0.0008(8) -0.0042(9)
C2 0.0196(12) 0.0213(12) 0.0177(11) -0.0015(10) 0.0021(9) 0.0009(10)
O2 0.0264(9) 0.0381(11) 0.0207(9) -0.0042(8) 0.0008(7) -0.0120(8)
N2 0.0205(10) 0.0279(11) 0.0167(10) -0.0010(9) 0.0037(8) -0.0050(9)
C3 0.0232(12) 0.0246(12) 0.0173(12) -0.0007(10) -0.0022(9) 0.0010(11)
O3 0.0323(10) 0.0452(11) 0.0162(9) -0.0050(8) 0.0026(7) -0.0113(9)
C4 0.0209(12) 0.0281(13) 0.0244(13) -0.0001(11) 0.0004(10) -0.0022(11)
N3 0.0267(12) 0.0287(12) 0.0268(13) -0.0027(11) 0.0025(11) -0.0013(11)

loop_
_atom_type_symbol
_atom_type_description
_atom_type_scat_dispersion_real
_atom_type_scat_dispersion_imag
_atom_type_scat_source
C C 0.0033 0.0016 'International Tables Vol C Tables 4.2.6.8 and 6.1.1.4'
H H 0.0000 0.0000 'International Tables Vol C Tables 4.2.6.8 and 6.1.1.4'
N N 0.0061 0.0033 'International Tables Vol C Tables 4.2.6.8 and 6.1.1.4'
O O 0.0106 0.0060 'International Tables Vol C Tables 4.2.6.8 and 6.1.1.4'

loop_
_geom_angle_atom_site_label_1
_geom_angle_atom_site_label_2
_geom_angle_atom_site_label_3
_geom_angle
_geom_angle_site_symmetry_1
_geom_angle_site_symmetry_3
_geom_angle_publ_flag
O1 C1 C4 126.9(2) . . ?
O1 C1 N1 116.7(2) . . ?
C4 C1 N1 116.5(2) . . ?
C2 N1 C1 124.5(2) . . ?
C2 N1 H1 117.4(18) . . ?
C1 N1 H1 118.1(18) . . ?
O2 C2 N2 122.2(2) . . ?
O2 C2 N1 121.3(2) . . ?
N2 C2 N1 116.6(2) . . ?
C2 N2 C3 124.2(2) . . ?
C2 N2 H2 118.0(16) . . ?
C3 N2 H2 117.7(16) . . ?
O3 C3 C4 126.8(2) . . ?
O3 C3 N2 116.2(2) . . ?
C4 C3 N2 117.0(2) . . ?
C3 C4 C1 121.2(2) . . ?
C3 C4 H4 119.1(15) . . ?
C1 C4 H4 119.6(15) . . ?
H5 N3 H6 117(3) . . ?
H5 N3 H7 109(3) . . ?
H6 N3 H7 108(3) . . ?
H5 N3 H8 106(3) . . ?
H6 N3 H8 109(3) . . ?
H7 N3 H8 108(3) . . ?

loop_
_geom_bond_atom_site_label_1
_geom_bond_atom_site_label_2
_geom_bond_distance
_geom_bond_site_symmetry_2
_geom_bond_publ_flag
C1 O1 1.266(3) . ?
C1 C4 1.394(3) . ?
C1 N1 1.396(3) . ?
N1 C2 1.356(3) . ?
N1 H1 0.89(3) . ?
C2 O2 1.246(3) . ?
C2 N2 1.348(3) . ?
N2 C3 1.393(3) . ?
N2 H2 0.89(3) . ?
C3 O3 1.261(3) . ?
C3 C4 1.394(3) . ?
C4 H4 1.03(3) . ?
N3 H5 0.90(3) . ?
N3 H6 0.91(4) . ?
N3 H7 0.91(5) . ?
N3 H8 0.96(4) . ?

loop_
_cod_related_entry_id
_cod_related_entry_database
_cod_related_entry_code
1 ChemSpider 30653670
